data_4062245
loop_
_publ_author_name
'Beachley, O. T.'
'MacRae, David J.'
'Churchill, Melvyn Rowen'
'Kovalevsky, Andrey Yu.'
'Robirds, Eric S.'

_publ_section_title
;
 Cyclopentadiene Elimination Reactions for the Preparation of
 Organoindium(III) Derivatives. Crystal and Molecular Structures of
 Me~2~In(acac), (Me~3~CCH~2~)~2~In(acac), (Me)(Me~3~CCH~2~)In(acac),
 and [Me~2~InNH(t-Bu)]~2~
;
_journal_issue 20
_journal_name_full Organometallics
_journal_page_first 3991
_journal_page_last 4000
_journal_paper_doi 10.1021/om0304154
_journal_volume 22
_journal_year 2003
_chemical_formula_sum 'C14 H26 In2 O4'
_chemical_formula_weight 487.99
_chemical_name_common In2Me4(acac)2
_space_group_IT_number 2
_symmetry_cell_setting triclinic
_symmetry_space_group_name_Hall '-P 1'
_symmetry_space_group_name_H-M 'P -1'
_cell_angle_alpha 101.719(1)
_cell_angle_beta 112.587(1)
_cell_angle_gamma 107.314(1)
_cell_formula_units_Z 1
_cell_length_a 7.7868(3)
_cell_length_b 8.3327(4)
_cell_length_c 8.5418(4)
_cell_measurement_temperature 90(1)
_cell_volume 455.76(4)
_diffrn_ambient_temperature 90(1)
_exptl_crystal_density_diffrn 1.778
_cod_depositor_comments
;
The following automatic conversions were performed:
'_symmetry_cell_setting' value 'Triclinic' changed to 'triclinic'
according to '/home/saulius/struct/CIF-dictionaries/cif_core.dic'
dictionary named 'cif_core.dic' version 2.4.1 from 2010-06-29.

Automatic conversion script
Id: cif_fix_enum 1527 2010-12-29 10:47:43Z saulius 
;
_cod_database_code 4062245

loop_
_symmetry_equiv_pos_as_xyz
'x, y, z'
'-x, -y, -z'

loop_
_atom_site_label
_atom_site_type_symbol
_atom_site_fract_x
_atom_site_fract_y
_atom_site_fract_z
_atom_site_U_iso_or_equiv
_atom_site_adp_type
_atom_site_occupancy
_atom_site_symmetry_multiplicity
_atom_site_calc_flag
_atom_site_refinement_flags
_atom_site_disorder_assembly
_atom_site_disorder_group
In1 In 0.001052(15) 0.267623(14) 0.492745(13) 0.01393(6) Uani 1 1 d . . .
O1 O -0.08941(18) 0.41463(16) 0.31190(15) 0.0171(2) Uani 1 1 d . . .
O2 O -0.1306(2) 0.03983(17) 0.22781(17) 0.0207(2) Uani 1 1 d . . .
C1 C -0.2116(3) 0.4959(2) 0.0535(2) 0.0202(3) Uani 1 1 d . . .
H1A H -0.082(4) 0.597(4) 0.092(3) 0.030 Uiso 1 1 d . . .
H1B H -0.300(4) 0.541(4) 0.092(3) 0.030 Uiso 1 1 d . . .
H1C H -0.295(4) 0.440(4) -0.096(4) 0.030 Uiso 1 1 d . . .
C2 C -0.1767(2) 0.3575(2) 0.1357(2) 0.0153(3) Uani 1 1 d . . .
C3 C -0.2390(3) 0.1854(2) 0.0203(2) 0.0174(3) Uani 1 1 d . . .
H3A H -0.303(3) 0.176(3) -0.103(3) 0.021 Uiso 1 1 d . . .
C4 C -0.2157(3) 0.0374(2) 0.0684(2) 0.0160(3) Uani 1 1 d . . .
C5 C -0.2965(3) -0.1377(3) -0.0834(3) 0.0231(4) Uani 1 1 d . . .
H5A H -0.385(4) -0.220(4) -0.063(4) 0.035 Uiso 1 1 d . . .
H5B H -0.196(4) -0.171(4) -0.081(3) 0.035 Uiso 1 1 d . . .
H5C H -0.364(4) -0.137(4) -0.189(4) 0.035 Uiso 1 1 d . . .
C6 C -0.2442(3) 0.1600(3) 0.5486(3) 0.0236(4) Uani 1 1 d . . .
H6A H -0.275(4) 0.261(4) 0.596(3) 0.035 Uiso 1 1 d . . .
H6B H -0.202(4) 0.110(4) 0.640(4) 0.035 Uiso 1 1 d . . .
H6C H -0.348(4) 0.080(4) 0.443(4) 0.035 Uiso 1 1 d . . .
C7 C 0.3157(3) 0.3322(3) 0.5726(3) 0.0257(4) Uani 1 1 d . . .
H7A H 0.394(4) 0.453(4) 0.639(4) 0.038 Uiso 1 1 d . . .
H7B H 0.328(4) 0.299(4) 0.470(4) 0.038 Uiso 1 1 d . . .
H7C H 0.354(4) 0.280(4) 0.642(4) 0.038 Uiso 1 1 d . . .

loop_
_atom_site_aniso_label
_atom_site_aniso_U_11
_atom_site_aniso_U_22
_atom_site_aniso_U_33
_atom_site_aniso_U_23
_atom_site_aniso_U_13
_atom_site_aniso_U_12
In1 0.01603(7) 0.01186(7) 0.01341(7) 0.00546(4) 0.00567(5) 0.00632(5)
O1 0.0235(6) 0.0134(5) 0.0124(5) 0.0051(4) 0.0058(5) 0.0083(5)
O2 0.0273(6) 0.0154(6) 0.0166(6) 0.0050(5) 0.0072(5) 0.0101(5)
C1 0.0273(9) 0.0171(7) 0.0162(7) 0.0089(6) 0.0075(7) 0.0113(7)
C2 0.0157(7) 0.0157(7) 0.0148(7) 0.0064(6) 0.0071(6) 0.0066(6)
C3 0.0211(8) 0.0161(7) 0.0133(7) 0.0045(6) 0.0067(6) 0.0080(6)
C4 0.0165(7) 0.0135(7) 0.0157(7) 0.0028(6) 0.0075(6) 0.0053(6)
C5 0.0294(9) 0.0163(8) 0.0187(8) 0.0018(7) 0.0091(7) 0.0094(7)
C6 0.0220(8) 0.0213(8) 0.0240(9) 0.0075(7) 0.0112(7) 0.0047(7)
C7 0.0191(8) 0.0254(9) 0.0248(9) 0.0005(8) 0.0079(7) 0.0088(7)

loop_
_geom_bond_atom_site_label_1
_geom_bond_atom_site_label_2
_geom_bond_distance
_geom_bond_site_symmetry_2
_geom_bond_publ_flag
In1 C6 2.1291(19) . ?
In1 C7 2.1308(19) . ?
In1 O1 2.1975(12) . ?
In1 O2 2.2561(12) . ?
In1 O1 2.5509(12) 2_566 ?
O1 C2 1.2976(19) . ?
O1 In1 2.5509(12) 2_566 ?
O2 C4 1.258(2) . ?
C1 C2 1.505(2) . ?
C2 C3 1.381(2) . ?
C3 C4 1.416(2) . ?
C4 C5 1.505(2) . ?
